data_1008026
loop_
_publ_author_name
'Lisensky, G C'
'Levy, H A'

_publ_section_title
;
Sodium thiosulfate pentahydrate: a redetermination by neutron
diffraction
;
_journal_coden_ASTM ACBCAR
_journal_name_full 'Acta Crystallographica B (24,1968-38,1982)'
_journal_page_first 1975
_journal_page_last 1977
_journal_paper_doi 10.1107/S0567740878007116
_journal_volume 34
_journal_year 1978
_chemical_formula_structural 'Na2 S2 O3 (H2 O)5'
_chemical_formula_sum 'H10 Na2 O8 S2'
_chemical_name_systematic 'Sodium thiosulfate pentahydrate'
_space_group_IT_number 14
_symmetry_cell_setting monoclinic
_symmetry_Int_Tables_number 14
_symmetry_space_group_name_Hall '-P 2ybc'
_symmetry_space_group_name_H-M 'P 1 21/c 1'
_cell_angle_alpha 90
_cell_angle_beta 103.804(24)
_cell_angle_gamma 90
_cell_formula_units_Z 4
_cell_length_a 5.9522(9)
_cell_length_b 21.618(6)
_cell_length_c 7.543(3)
_cell_volume 942.6
_refine_ls_R_factor_all 0.087
_cod_database_code 1008026

loop_
_symmetry_equiv_pos_as_xyz
x,y,z
-x,1/2+y,1/2-z
-x,-y,-z
x,1/2-y,1/2+z

loop_
_atom_site_aniso_label
_atom_site_aniso_U_11
_atom_site_aniso_U_12
_atom_site_aniso_U_13
_atom_site_aniso_U_22
_atom_site_aniso_U_23
_atom_site_aniso_U_33
S1 0.0282(13) -0.0006(10) 0.0028(10) 0.0197(11) -0.0017(10) 0.0203(12)
S2 0.0148(11) 0.0011(9) 0.0018(9) 0.0211(11) 0.0003(9) 0.0162(11)
Na1 0.0237(10) -0.0008(8) 0.0049(8) 0.0299(11) -0.0007(8) 0.0250(11)
Na2 0.0262(11) -0.0010(9) 0.0043(10) 0.0274(11) 0.0002(10) 0.0397(13)
O1 0.0250(7) 0.0002(6) -0.0016(5) 0.0434(8) 0.0001(6) 0.0235(7)
O2 0.0262(7) 0.0044(6) 0.0144(5) 0.0394(8) 0.0025(6) 0.0295(7)
O3 0.0377(8) -0.0039(6) 0.0152(6) 0.0205(6) 0.0002(5) 0.0301(7)
O4 0.0263(8) -0.0009(6) 0.0050(7) 0.0309(8) 0.0017(7) 0.0401(9)
O5 0.0310(7) 0.0030(6) 0.0055(6) 0.0244(7) -0.0006(6) 0.0240(8)
O6 0.0240(7) -0.0005(6) 0.0035(6) 0.0391(9) 0.0033(7) 0.0291(8)
O7 0.0352(8) 0.0008(6) 0.0034(6) 0.0250(7) -0.0003(3) 0.0313(9)
O8 0.0298(9) 0.0024(7) 0.0073(7) 0.0311(8) 0.0051(7) 0.0398(9)
H1 0.0362(16) -0.0027(13) 0.0141(13) 0.0535(17) -0.0004(14) 0.0557(17)
H2 0.0359(15) 0.0049(13) 0.0011(13) 0.0562(17) 0.0021(14) 0.0483(16)
H3 0.0464(15) 0.0040(11) 0.0129(12) 0.0330(14) -0.0063(12) 0.0459(15)
H4 0.0516(16) 0.0045(13) 0.0115(11) 0.0514(16) 0.0014(12) 0.0294(14)
H5 0.0487(16) 0.0004(13) 0.0081(12) 0.0486(16) 0.0105(14) 0.0431(15)
H6 0.0389(16) -0.0069(14) 0.0014(13) 0.0553(17) -0.0063(14) 0.0496(16)
H7 0.0537(18) 0.0051(13) 0.0129(14) 0.0449(16) -0.0094(15) 0.0502(17)
H8 0.0548(17) 0.0012(13) 0.0021(13) 0.0457(16) 0.0075(13) 0.0390(15)
H9 0.0530(19) -0.0043(16) 0.0192(16) 0.0576(19) 0.0123(16) 0.0596(19)
H10 0.0411(18) 0.0093(14) 0.0068(15) 0.0512(17) 0.0074(15) 0.0661(20)

loop_
_atom_site_label
_atom_site_type_symbol
_atom_site_symmetry_multiplicity
_atom_site_Wyckoff_symbol
_atom_site_fract_x
_atom_site_fract_y
_atom_site_fract_z
_atom_site_occupancy
_atom_site_attached_hydrogens
_atom_site_calc_flag
S1 S2- 4 e 0.1013(5) 0.0680(1) 0.1070(4) 1. 0 d
S2 S6+ 4 e 0.1476(4) 0.1416(1) 0.2779(3) 1. 0 d
Na1 Na1+ 4 e 0.7232(4) 0.3412(1) 0.0743(3) 1. 0 d
Na2 Na1+ 4 e 0.2546(4) 0.4084(1) 0.2156(3) 1. 0 d
O1 O2- 4 e 0.3378(3) 0.1278(1) 0.4346(2) 1. 0 d
O2 O2- 4 e 0.9329(3) 0.1532(1) 0.3339(2) 1. 0 d
O3 O2- 4 e 0.2026(3) 0.1953(1) 0.1740(2) 1. 0 d
O4 O2- 4 e 0.6225(3) 0.2345(1) 0.0988(2) 1. 0 d
O5 O2- 4 e 0.0907(3) 0.3136(1) 0.2786(2) 1. 0 d
O6 O2- 4 e 0.6161(3) 0.3678(1) 0.3565(2) 1. 0 d
O7 O2- 4 e 0.8636(3) 0.4480(1) 0.1096(2) 1. 0 d
O8 O2- 4 e 0.6455(3) 0.0151(1) 0.2459(2) 1. 0 d
H1 H1+ 4 e 0.4817(5) 0.2239(1) 0.1339(4) 1. 0 d
H2 H1+ 4 e 0.7410(5) 0.2133(1) 0.1871(4) 1. 0 d
H3 H1+ 4 e 0.1364(5) 0.2734(1) 0.2453(4) 1. 0 d
H4 H1+ 4 e 0.1078(5) 0.3117(1) 0.4087(4) 1. 0 d
H5 H1+ 4 e 0.6100(5) 0.3313(2) 0.4287(4) 1. 0 d
H6 H1+ 4 e 0.7498(5) 0.3899(2) 0.4222(4) 1. 0 d
H7 H1+ 4 e 0.8499(6) 0.4821(2) 0.1879(4) 1. 0 d
H8 H1+ 4 e 0.7912(6) 0.4618(1) 0.9874(4) 1. 0 d
H9 H1+ 4 e 0.7491(6) 0.0367(2) 0.1885(5) 1. 0 d
H10 H1+ 4 e 0.4964(6) 0.0336(2) 0.2039(5) 1. 0 d

loop_
_atom_type_symbol
_atom_type_oxidation_number
S2- -2.000
S6+ 6.000
Na1+ 1.000
O2- -2.000
H1+ 1.000
